data_4337178
loop_
_publ_author_name
'Kumar, Shanish'
'Mani, Ganesan'
'Dutta, Debodyuti'
'Mishra, Sabyashachi'

_publ_section_title
;
 Structural Diversity of Copper(I) Complexes Formed by Pyrrole- and
 Dipyrrolylmethane-Based Diphosphine Ligands with
 Cu-X&#x00B7;&#x00B7;&#x00B7;HN Hydrogen Bonds.
;
_journal_issue 2
_journal_name_full 'Inorganic chemistry'
_journal_page_first 700
_journal_page_last 709
_journal_paper_doi 10.1021/ic402253y
_journal_volume 53
_journal_year 2014
_chemical_formula_sum 'C71 H56 B Cl Cu2 F4 N6 P2'
_chemical_formula_weight 1304.50
_chemical_name_systematic
;
 ?
;
_space_group_IT_number 9
_symmetry_cell_setting monoclinic
_symmetry_space_group_name_Hall 'C -2yc'
_symmetry_space_group_name_H-M 'C 1 c 1'
_atom_sites_solution_hydrogens geom
_atom_sites_solution_primary direct
_atom_sites_solution_secondary difmap
_audit_creation_method SHELXL-97
_cell_angle_alpha 90.00
_cell_angle_beta 122.542(8)
_cell_angle_gamma 90.00
_cell_formula_units_Z 4
_cell_length_a 24.571(8)
_cell_length_b 16.581(5)
_cell_length_c 17.629(5)
_cell_measurement_reflns_used 34632
_cell_measurement_temperature 293(2)
_cell_measurement_theta_max 24.72
_cell_measurement_theta_min 1.57
_cell_volume 6055(3)
_computing_structure_refinement 'SHELXL-97 (Sheldrick, 2008)'
_computing_structure_solution SIR92
_diffrn_ambient_temperature 293(2)
_diffrn_measured_fraction_theta_full 0.995
_diffrn_measured_fraction_theta_max 0.995
_diffrn_measurement_device_type 'Bruker CCD APEX 2'
_diffrn_measurement_method hemisphere
_diffrn_radiation_monochromator graphite
_diffrn_radiation_source 'fine-focus sealed tube'
_diffrn_radiation_type MoK\a
_diffrn_radiation_wavelength 0.71073
_diffrn_reflns_av_R_equivalents 0.1608
_diffrn_reflns_av_sigmaI/netI 0.1726
_diffrn_reflns_limit_h_max 28
_diffrn_reflns_limit_h_min -28
_diffrn_reflns_limit_k_max 18
_diffrn_reflns_limit_k_min -19
_diffrn_reflns_limit_l_max 20
_diffrn_reflns_limit_l_min -20
_diffrn_reflns_number 34632
_diffrn_reflns_theta_full 24.72
_diffrn_reflns_theta_max 24.72
_diffrn_reflns_theta_min 1.57
_exptl_absorpt_coefficient_mu 0.861
_exptl_absorpt_correction_T_max 0.9188
_exptl_absorpt_correction_T_min 0.8466
_exptl_absorpt_correction_type multi-scan
_exptl_absorpt_process_details SADABS
_exptl_crystal_colour Colorless
_exptl_crystal_density_diffrn 1.431
_exptl_crystal_density_method 'not measured'
_exptl_crystal_description Prism
_exptl_crystal_F_000 2680
_exptl_crystal_size_max 0.20
_exptl_crystal_size_mid 0.13
_exptl_crystal_size_min 0.10
_refine_diff_density_max 0.320
_refine_diff_density_min -0.402
_refine_diff_density_rms 0.072
_refine_ls_abs_structure_details 'Flack H D (1983), Acta Cryst. A39, 876-881'
_refine_ls_abs_structure_Flack -0.006(15)
_refine_ls_extinction_method none
_refine_ls_goodness_of_fit_ref 0.992
_refine_ls_hydrogen_treatment mixed
_refine_ls_matrix_type full
_refine_ls_number_parameters 800
_refine_ls_number_reflns 10051
_refine_ls_number_restraints 45
_refine_ls_restrained_S_all 0.992
_refine_ls_R_factor_all 0.1653
_refine_ls_R_factor_gt 0.0672
_refine_ls_shift/su_max 0.001
_refine_ls_shift/su_mean 0.000
_refine_ls_structure_factor_coef Fsqd
_refine_ls_weighting_details 'calc w=1/[\s^2^(Fo^2^)+(0.0278P)^2^+0.0000P] where P=(Fo^2^+2Fc^2^)/3'
_refine_ls_weighting_scheme calc
_refine_ls_wR_factor_gt 0.0900
_refine_ls_wR_factor_ref 0.1149
_reflns_number_gt 5171
_reflns_number_total 10051
_reflns_threshold_expression >2\s(I)
_cod_data_source_file ic402253y_si_002.cif
_cod_data_source_block complex8
_cod_depositor_comments
;
The following automatic conversions were performed:

'_symmetry_cell_setting' value 'Monoclinic' changed to 'monoclinic'
according to
/usr/data/users/saulius/automatic-downloads/current/ACS/lib/dictionaries/cif_core.dic
dictionary named 'cif_core.dic' version 2.4.2 from 2011-04-26.

Automatic conversion script
Id: cif_fix_values 2281 2013-09-26 08:29:07Z andrius 
;
_cod_original_sg_symbol_H-M Cc
_cod_database_code 4337178

loop_
_symmetry_equiv_pos_as_xyz
'x, y, z'
'x, -y, z+1/2'
'x+1/2, y+1/2, z'
'x+1/2, -y+1/2, z+1/2'

loop_
_atom_site_label
_atom_site_type_symbol
_atom_site_fract_x
_atom_site_fract_y
_atom_site_fract_z
_atom_site_U_iso_or_equiv
_atom_site_adp_type
_atom_site_occupancy
_atom_site_symmetry_multiplicity
_atom_site_calc_flag
_atom_site_refinement_flags
_atom_site_disorder_assembly
_atom_site_disorder_group
B1 B -0.0348(7) 0.8743(9) 0.0087(8) 0.082(6) Uani 0.763(8) 1 d PD A 1
F2 F -0.0294(6) 0.9553(8) 0.0096(8) 0.168(6) Uani 0.763(8) 1 d PD A 1
F4 F 0.0248(5) 0.8465(7) 0.0429(6) 0.152(4) Uani 0.763(8) 1 d PD A 1
B1A B -0.0627(14) 0.8917(12) -0.0058(12) 0.082(6) Uani 0.237(8) 1 d PD A 2
F2A F -0.0181(17) 0.949(3) 0.042(4) 0.168(6) Uani 0.237(8) 1 d PD A 2
F4A F -0.1193(13) 0.9267(16) -0.0338(13) 0.152(4) Uani 0.237(8) 1 d PD A 2
F1 F -0.0711(3) 0.8544(4) -0.0792(4) 0.101(2) Uani 1 1 d D . .
F3 F -0.0548(4) 0.8414(5) 0.0587(5) 0.159(3) Uani 1 1 d D . .
C1 C 0.2592(4) 0.7160(5) 0.1375(6) 0.038(2) Uani 1 1 d . . .
C2 C 0.1937(5) 0.7286(6) 0.0806(6) 0.061(3) Uani 1 1 d . . .
H2 H 0.1783 0.7723 0.0413 0.073 Uiso 1 1 calc R . .
C3 C 0.1506(5) 0.6739(7) 0.0829(6) 0.066(3) Uani 1 1 d . . .
H3 H 0.1063 0.6817 0.0451 0.079 Uiso 1 1 calc R . .
C4 C 0.1737(5) 0.6091(6) 0.1407(7) 0.063(3) Uani 1 1 d . . .
H4 H 0.1452 0.5731 0.1420 0.076 Uiso 1 1 calc R . .
C5 C 0.2384(5) 0.5980(5) 0.1959(7) 0.062(3) Uani 1 1 d . . .
H5 H 0.2540 0.5542 0.2348 0.074 Uiso 1 1 calc R . .
C6 C 0.2805(4) 0.6502(5) 0.1949(6) 0.052(2) Uani 1 1 d . . .
H6 H 0.3247 0.6416 0.2336 0.062 Uiso 1 1 calc R . .
C7 C 0.3592(4) 0.7331(6) 0.1003(5) 0.047(2) Uani 1 1 d . . .
C8 C 0.3442(5) 0.6556(6) 0.0675(6) 0.069(3) Uani 1 1 d . . .
H8 H 0.3089 0.6301 0.0630 0.083 Uiso 1 1 calc R . .
C9 C 0.3803(6) 0.6146(6) 0.0410(7) 0.083(4) Uani 1 1 d . . .
H9 H 0.3692 0.5625 0.0179 0.100 Uiso 1 1 calc R . .
C10 C 0.4338(6) 0.6534(9) 0.0498(7) 0.084(4) Uani 1 1 d . . .
H10 H 0.4599 0.6258 0.0352 0.100 Uiso 1 1 calc R . .
C11 C 0.4485(5) 0.7309(9) 0.0792(7) 0.088(4) Uani 1 1 d . . .
H11 H 0.4831 0.7571 0.0822 0.106 Uiso 1 1 calc R . .
C12 C 0.4116(4) 0.7695(6) 0.1044(6) 0.065(3) Uani 1 1 d . . .
H12 H 0.4219 0.8223 0.1251 0.078 Uiso 1 1 calc R . .
C13 C 0.3700(4) 0.8071(5) 0.2560(5) 0.045(2) Uani 1 1 d . . .
H13A H 0.3482 0.8389 0.2782 0.054 Uiso 1 1 calc R . .
H13B H 0.3789 0.7547 0.2849 0.054 Uiso 1 1 calc R . .
C14 C 0.4331(4) 0.8465(5) 0.2872(5) 0.040(2) Uani 1 1 d . . .
C15 C 0.4937(5) 0.8182(5) 0.3399(6) 0.056(3) Uani 1 1 d . . .
H15 H 0.5048 0.7664 0.3635 0.067 Uiso 1 1 calc R . .
C16 C 0.5379(4) 0.8804(5) 0.3535(6) 0.053(3) Uani 1 1 d . . .
H16 H 0.5827 0.8763 0.3873 0.064 Uiso 1 1 calc R . .
C17 C 0.5030(4) 0.9468(5) 0.3083(5) 0.035(2) Uani 1 1 d . . .
C18 C 0.5253(4) 1.0300(5) 0.2984(5) 0.035(2) Uani 1 1 d . . .
C19 C 0.5985(5) 1.0344(5) 0.3563(6) 0.046(2) Uani 1 1 d . . .
C20 C 0.6314(5) 1.0255(5) 0.4484(7) 0.056(3) Uani 1 1 d . . .
H20 H 0.6081 1.0141 0.4748 0.067 Uiso 1 1 calc R . .
C21 C 0.6975(5) 1.0329(6) 0.5028(7) 0.068(3) Uani 1 1 d . . .
H21 H 0.7181 1.0260 0.5647 0.081 Uiso 1 1 calc R . .
C22 C 0.7333(5) 1.0503(7) 0.4656(9) 0.083(4) Uani 1 1 d . . .
H22 H 0.7779 1.0560 0.5019 0.100 Uiso 1 1 calc R . .
C23 C 0.7020(5) 1.0592(8) 0.3744(8) 0.097(4) Uani 1 1 d . . .
H23 H 0.7253 1.0691 0.3478 0.116 Uiso 1 1 calc R . .
C24 C 0.6352(5) 1.0531(6) 0.3219(7) 0.071(3) Uani 1 1 d . . .
H24 H 0.6144 1.0623 0.2603 0.085 Uiso 1 1 calc R . .
C25 C 0.5025(4) 1.0446(5) 0.1992(5) 0.036(2) Uani 1 1 d . . .
C26 C 0.4901(4) 1.1209(5) 0.1628(7) 0.060(3) Uani 1 1 d . . .
H26 H 0.4880 1.1641 0.1948 0.072 Uiso 1 1 calc R . .
C27 C 0.4805(5) 1.1341(7) 0.0782(8) 0.070(3) Uani 1 1 d . . .
H27 H 0.4720 1.1859 0.0542 0.083 Uiso 1 1 calc R . .
C28 C 0.4837(5) 1.0703(8) 0.0297(7) 0.076(3) Uani 1 1 d . . .
H28 H 0.4788 1.0790 -0.0258 0.091 Uiso 1 1 calc R . .
C29 C 0.4943(4) 0.9944(6) 0.0653(6) 0.060(3) Uani 1 1 d . . .
H29 H 0.4949 0.9508 0.0325 0.072 Uiso 1 1 calc R . .
C30 C 0.5040(4) 0.9816(5) 0.1487(6) 0.050(2) Uani 1 1 d . . .
H30 H 0.5118 0.9295 0.1718 0.060 Uiso 1 1 calc R . .
C31 C 0.4994(4) 1.0964(5) 0.3339(6) 0.044(2) Uani 1 1 d . . .
C32 C 0.5328(5) 1.1590(6) 0.3916(7) 0.067(3) Uani 1 1 d . . .
H32 H 0.5763 1.1715 0.4178 0.080 Uiso 1 1 calc R . .
C33 C 0.4871(5) 1.2002(5) 0.4025(6) 0.059(3) Uani 1 1 d . . .
H33 H 0.4963 1.2452 0.4390 0.071 Uiso 1 1 calc R . .
C34 C 0.4282(5) 1.1652(5) 0.3524(6) 0.040(2) Uani 1 1 d . . .
C35 C 0.3653(4) 1.1828(5) 0.3405(5) 0.045(2) Uani 1 1 d . . .
H35A H 0.3724 1.2184 0.3887 0.054 Uiso 1 1 calc R . .
H35B H 0.3475 1.1329 0.3466 0.054 Uiso 1 1 calc R . .
C36 C 0.3406(4) 1.3288(5) 0.2415(6) 0.043(2) Uani 1 1 d . . .
C37 C 0.3473(4) 1.3837(6) 0.3025(7) 0.063(3) Uani 1 1 d . . .
H37 H 0.3346 1.3704 0.3421 0.076 Uiso 1 1 calc R . .
C38 C 0.3721(5) 1.4575(8) 0.3070(9) 0.084(4) Uani 1 1 d . . .
H38 H 0.3764 1.4942 0.3499 0.101 Uiso 1 1 calc R . .
C39 C 0.3909(5) 1.4793(7) 0.2499(10) 0.085(4) Uani 1 1 d . . .
H39 H 0.4070 1.5307 0.2528 0.101 Uiso 1 1 calc R . .
C40 C 0.3855(5) 1.4240(7) 0.1877(8) 0.073(3) Uani 1 1 d . . .
H40 H 0.3986 1.4371 0.1485 0.088 Uiso 1 1 calc R . .
C41 C 0.3604(4) 1.3487(6) 0.1848(6) 0.062(3) Uani 1 1 d . . .
H41 H 0.3568 1.3108 0.1434 0.075 Uiso 1 1 calc R . .
C42 C 0.2391(4) 1.2542(5) 0.2470(6) 0.051(3) Uani 1 1 d . . .
C43 C 0.2366(5) 1.2378(6) 0.3210(7) 0.075(3) Uani 1 1 d . . .
H43 H 0.2712 1.2119 0.3700 0.091 Uiso 1 1 calc R . .
C44 C 0.1834(7) 1.2593(7) 0.3242(9) 0.102(4) Uani 1 1 d . . .
H44 H 0.1820 1.2476 0.3748 0.123 Uiso 1 1 calc R . .
C45 C 0.1334(6) 1.2975(8) 0.2530(11) 0.111(5) Uani 1 1 d . . .
H45 H 0.0974 1.3117 0.2547 0.133 Uiso 1 1 calc R . .
C46 C 0.1350(6) 1.3152(8) 0.1801(10) 0.104(4) Uani 1 1 d . . .
H46 H 0.1007 1.3431 0.1327 0.125 Uiso 1 1 calc R . .
C47 C 0.1863(5) 1.2927(6) 0.1742(7) 0.079(3) Uani 1 1 d . . .
H47 H 0.1859 1.3030 0.1221 0.094 Uiso 1 1 calc R . .
C48 C 0.1303(5) 1.1124(6) 0.0368(8) 0.077(3) Uani 1 1 d . . .
H48 H 0.1424 1.1014 0.0956 0.092 Uiso 1 1 calc R . .
C49 C 0.0656(6) 1.0997(7) -0.0312(11) 0.097(5) Uani 1 1 d . . .
H49 H 0.0364 1.0770 -0.0193 0.116 Uiso 1 1 calc R . .
C50 C 0.0479(6) 1.1223(7) -0.1155(11) 0.100(5) Uani 1 1 d . . .
H50 H 0.0050 1.1175 -0.1625 0.119 Uiso 1 1 calc R . .
C51 C 0.0926(6) 1.1523(6) -0.1320(9) 0.069(3) Uani 1 1 d . . .
C52 C 0.1567(5) 1.1584(5) -0.0608(6) 0.045(2) Uani 1 1 d . . .
C53 C 0.2054(5) 1.1862(5) -0.0765(6) 0.051(3) Uani 1 1 d . . .
C54 C 0.3117(5) 1.2124(6) -0.0183(7) 0.072(3) Uani 1 1 d . . .
H54 H 0.3544 1.2102 0.0297 0.086 Uiso 1 1 calc R . .
C55 C 0.2997(6) 1.2408(6) -0.0991(8) 0.076(3) Uani 1 1 d . . .
H55 H 0.3326 1.2619 -0.1042 0.091 Uiso 1 1 calc R . .
C56 C 0.2373(7) 1.2370(6) -0.1722(8) 0.081(4) Uani 1 1 d . . .
H56 H 0.2286 1.2519 -0.2285 0.098 Uiso 1 1 calc R . .
C57 C 0.1870(7) 1.2112(6) -0.1635(7) 0.073(3) Uani 1 1 d . . .
C58 C 0.1208(8) 1.2061(8) -0.2355(8) 0.100(5) Uani 1 1 d . . .
H58 H 0.1080 1.2228 -0.2932 0.119 Uiso 1 1 calc R . .
C59 C 0.0771(7) 1.1765(8) -0.2183(9) 0.099(5) Uani 1 1 d . . .
H59 H 0.0344 1.1718 -0.2661 0.119 Uiso 1 1 calc R . .
C60 C 0.1133(6) 0.8994(6) -0.0391(8) 0.076(3) Uani 1 1 d . . .
H60 H 0.1191 0.8858 0.0159 0.091 Uiso 1 1 calc R . .
C61 C 0.0496(6) 0.9009(6) -0.1167(10) 0.081(4) Uani 1 1 d . . .
H61 H 0.0143 0.8867 -0.1134 0.097 Uiso 1 1 calc R . .
C62 C 0.0421(7) 0.9238(7) -0.1960(11) 0.098(4) Uani 1 1 d . . .
H62 H 0.0008 0.9246 -0.2475 0.118 Uiso 1 1 calc R . .
C63 C 0.0935(6) 0.9460(6) -0.2030(9) 0.071(3) Uani 1 1 d . . .
C64 C 0.1547(5) 0.9420(5) -0.1212(8) 0.054(3) Uani 1 1 d . . .
C65 C 0.2088(5) 0.9645(5) -0.1245(7) 0.052(3) Uani 1 1 d . . .
C66 C 0.3190(5) 0.9825(5) -0.0461(7) 0.063(3) Uani 1 1 d . . .
H66 H 0.3593 0.9772 0.0068 0.076 Uiso 1 1 calc R . .
C67 C 0.3161(7) 1.0191(6) -0.1207(9) 0.082(4) Uani 1 1 d . . .
H67 H 0.3534 1.0373 -0.1166 0.098 Uiso 1 1 calc R . .
C68 C 0.2577(8) 1.0269(7) -0.1980(9) 0.087(4) Uani 1 1 d . . .
H68 H 0.2543 1.0501 -0.2485 0.104 Uiso 1 1 calc R . .
C69 C 0.2027(6) 0.9997(6) -0.2011(7) 0.066(3) Uani 1 1 d . . .
C70 C 0.1386(8) 1.0041(7) -0.2801(8) 0.089(4) Uani 1 1 d . . .
H70 H 0.1329 1.0246 -0.3330 0.107 Uiso 1 1 calc R . .
C71 C 0.0870(7) 0.9799(8) -0.2801(9) 0.099(5) Uani 1 1 d . . .
H71 H 0.0461 0.9856 -0.3319 0.119 Uiso 1 1 calc R . .
N1 N 0.4397(3) 0.9263(4) 0.2672(5) 0.039(2) Uani 1 1 d . . .
H1N1 H 0.416(4) 0.959(5) 0.248(6) 0.047 Uiso 1 1 d . . .
N2 N 0.4364(3) 1.1010(4) 0.3096(5) 0.0417(18) Uani 1 1 d . . .
H2N2 H 0.403(3) 1.069(5) 0.264(5) 0.050 Uiso 1 1 d . . .
N3 N 0.1749(3) 1.1384(4) 0.0242(5) 0.051(2) Uani 1 1 d . . .
N4 N 0.2669(4) 1.1879(4) -0.0038(5) 0.051(2) Uani 1 1 d . . .
N5 N 0.1643(4) 0.9165(4) -0.0418(5) 0.056(2) Uani 1 1 d . . .
N6 N 0.2679(4) 0.9551(4) -0.0466(5) 0.050(2) Uani 1 1 d . . .
P1 P 0.31259(11) 0.79174(13) 0.13384(14) 0.0419(6) Uani 1 1 d . . .
P2 P 0.30597(11) 1.22920(13) 0.23344(14) 0.0433(6) Uani 1 1 d . . .
Cl1 Cl 0.30241(10) 1.01759(13) 0.15234(14) 0.0547(7) Uani 1 1 d . . .
Cu1 Cu 0.26538(5) 0.90142(6) 0.05570(7) 0.0500(3) Uani 1 1 d . . .
Cu2 Cu 0.27239(5) 1.15655(6) 0.11329(7) 0.0500(3) Uani 1 1 d . . .

loop_
_atom_site_aniso_label
_atom_site_aniso_U_11
_atom_site_aniso_U_22
_atom_site_aniso_U_33
_atom_site_aniso_U_23
_atom_site_aniso_U_13
_atom_site_aniso_U_12
B1 0.11(2) 0.074(14) 0.045(11) -0.017(9) 0.026(13) -0.014(12)
F2 0.232(11) 0.089(7) 0.063(13) -0.017(7) 0.000(8) -0.027(7)
F4 0.100(8) 0.215(12) 0.110(8) 0.037(8) 0.036(7) 0.027(8)
B1A 0.11(2) 0.074(14) 0.045(11) -0.017(9) 0.026(13) -0.014(12)
F2A 0.232(11) 0.089(7) 0.063(13) -0.017(7) 0.000(8) -0.027(7)
F4A 0.100(8) 0.215(12) 0.110(8) 0.037(8) 0.036(7) 0.027(8)
F1 0.100(5) 0.109(5) 0.080(5) -0.037(4) 0.039(4) -0.030(4)
F3 0.167(8) 0.212(9) 0.118(7) 0.018(6) 0.090(6) -0.009(7)
C1 0.038(6) 0.038(5) 0.048(6) -0.014(5) 0.029(5) -0.007(5)
C2 0.060(7) 0.062(7) 0.057(7) 0.015(6) 0.029(7) -0.005(6)
C3 0.059(7) 0.087(8) 0.049(7) -0.012(6) 0.027(6) -0.026(7)
C4 0.070(8) 0.078(8) 0.064(7) -0.018(6) 0.050(7) -0.034(7)
C5 0.071(8) 0.043(6) 0.085(8) 0.005(6) 0.052(7) -0.016(6)
C6 0.047(6) 0.053(6) 0.062(7) 0.011(5) 0.033(6) 0.015(5)
C7 0.046(6) 0.056(6) 0.040(6) -0.010(5) 0.024(5) -0.003(5)
C8 0.099(8) 0.055(7) 0.085(8) 0.000(6) 0.070(7) 0.005(6)
C9 0.136(11) 0.064(8) 0.078(8) 0.004(6) 0.077(9) 0.027(8)
C10 0.078(9) 0.131(12) 0.063(8) 0.027(8) 0.053(7) 0.042(9)
C11 0.055(8) 0.141(12) 0.079(9) -0.034(8) 0.042(7) -0.018(8)
C12 0.053(7) 0.083(8) 0.063(7) -0.016(6) 0.033(6) -0.014(6)
C13 0.050(6) 0.034(5) 0.049(6) -0.006(4) 0.026(5) -0.012(5)
C14 0.053(7) 0.036(6) 0.025(5) 0.004(5) 0.017(5) 0.005(5)
C15 0.056(7) 0.037(6) 0.059(7) 0.007(5) 0.021(6) -0.001(6)
C16 0.032(6) 0.049(6) 0.059(7) 0.011(5) 0.011(6) 0.010(5)
C17 0.025(6) 0.043(6) 0.039(5) 0.010(5) 0.018(5) 0.008(5)
C18 0.025(5) 0.042(6) 0.031(5) 0.004(4) 0.010(5) 0.000(4)
C19 0.053(7) 0.035(5) 0.049(7) 0.002(5) 0.026(6) -0.009(5)
C20 0.038(7) 0.073(7) 0.048(7) -0.002(6) 0.017(6) -0.014(5)
C21 0.054(8) 0.081(8) 0.050(7) 0.008(6) 0.016(7) 0.004(6)
C22 0.034(7) 0.105(10) 0.091(10) -0.004(8) 0.019(8) -0.007(7)
C23 0.047(8) 0.192(14) 0.047(8) 0.008(8) 0.021(7) -0.006(8)
C24 0.031(7) 0.115(9) 0.047(7) 0.019(6) 0.008(6) 0.004(6)
C25 0.024(5) 0.047(6) 0.032(5) 0.007(5) 0.012(5) -0.005(4)
C26 0.064(7) 0.044(6) 0.073(7) 0.011(5) 0.036(6) -0.003(5)
C27 0.062(7) 0.072(8) 0.090(9) 0.034(7) 0.051(7) 0.012(6)
C28 0.057(7) 0.117(10) 0.055(8) 0.044(8) 0.032(6) 0.019(7)
C29 0.065(7) 0.072(7) 0.043(6) 0.010(6) 0.030(6) 0.002(6)
C30 0.046(6) 0.057(6) 0.034(6) 0.008(5) 0.014(5) 0.005(5)
C31 0.044(6) 0.036(6) 0.052(6) 0.011(5) 0.027(5) 0.010(5)
C32 0.049(7) 0.058(7) 0.098(9) -0.015(7) 0.043(7) -0.014(6)
C33 0.061(7) 0.047(6) 0.067(7) -0.026(6) 0.034(7) -0.024(6)
C34 0.051(7) 0.021(5) 0.036(6) 0.007(4) 0.016(5) 0.009(5)
C35 0.053(6) 0.031(5) 0.047(6) -0.005(4) 0.023(5) 0.006(4)
C36 0.044(6) 0.036(6) 0.033(5) 0.000(5) 0.009(5) -0.003(5)
C37 0.066(7) 0.046(7) 0.065(7) -0.008(6) 0.027(6) -0.002(6)
C38 0.058(8) 0.070(10) 0.101(11) -0.016(8) 0.028(8) 0.004(7)
C39 0.042(8) 0.037(7) 0.122(12) 0.010(8) 0.009(8) -0.004(6)
C40 0.056(7) 0.053(8) 0.094(10) 0.022(7) 0.030(7) -0.003(6)
C41 0.061(7) 0.059(7) 0.053(7) 0.011(6) 0.022(6) 0.010(6)
C42 0.054(7) 0.055(6) 0.045(6) -0.006(5) 0.027(6) 0.001(5)
C43 0.079(8) 0.082(8) 0.085(9) 0.026(6) 0.057(8) 0.020(6)
C44 0.135(12) 0.095(10) 0.134(12) 0.015(8) 0.110(12) 0.023(9)
C45 0.069(9) 0.139(13) 0.142(14) 0.033(11) 0.068(10) 0.045(8)
C46 0.085(10) 0.115(11) 0.121(12) 0.027(9) 0.063(10) 0.047(8)
C47 0.078(8) 0.103(9) 0.054(7) 0.007(7) 0.035(7) 0.023(7)
C48 0.058(8) 0.082(8) 0.110(10) 0.006(7) 0.059(8) 0.003(7)
C49 0.062(10) 0.078(9) 0.168(15) 0.010(10) 0.074(11) -0.006(8)
C50 0.046(9) 0.059(9) 0.155(16) -0.017(10) 0.029(11) -0.016(7)
C51 0.056(9) 0.040(7) 0.062(9) -0.010(6) -0.001(8) 0.009(6)
C52 0.042(7) 0.019(5) 0.038(6) -0.008(5) -0.002(6) -0.001(5)
C53 0.062(8) 0.030(6) 0.042(7) 0.003(5) 0.016(7) 0.003(5)
C54 0.076(8) 0.090(8) 0.060(7) -0.006(6) 0.044(7) -0.004(6)
C55 0.115(11) 0.068(8) 0.077(9) -0.008(7) 0.072(9) -0.020(7)
C56 0.159(13) 0.052(7) 0.057(8) -0.002(6) 0.073(9) -0.002(8)
C57 0.132(12) 0.040(7) 0.052(8) 0.013(6) 0.053(9) 0.019(7)
C58 0.118(13) 0.085(10) 0.029(7) 0.002(7) -0.004(10) 0.034(10)
C59 0.078(11) 0.073(10) 0.072(12) -0.017(8) -0.010(9) 0.018(8)
C60 0.053(8) 0.067(8) 0.096(9) -0.017(7) 0.032(8) 0.013(7)
C61 0.062(9) 0.058(8) 0.139(12) -0.017(9) 0.065(10) 0.001(7)
C62 0.086(11) 0.072(10) 0.142(15) -0.007(9) 0.065(11) 0.026(8)
C63 0.079(10) 0.055(7) 0.066(9) -0.012(7) 0.031(9) 0.029(7)
C64 0.059(8) 0.038(6) 0.057(8) -0.008(5) 0.026(8) 0.007(5)
C65 0.056(7) 0.036(6) 0.048(7) -0.009(5) 0.019(7) 0.006(5)
C66 0.088(9) 0.047(6) 0.059(8) -0.004(5) 0.043(7) -0.003(6)
C67 0.102(11) 0.074(8) 0.096(10) 0.004(8) 0.071(9) 0.002(8)
C68 0.115(12) 0.081(10) 0.085(10) 0.012(8) 0.068(10) 0.006(9)
C69 0.096(10) 0.046(7) 0.034(7) 0.004(5) 0.021(8) 0.018(7)
C70 0.133(13) 0.068(8) 0.046(8) 0.015(6) 0.034(11) 0.042(9)
C71 0.090(11) 0.109(11) 0.060(10) -0.001(8) 0.014(9) 0.045(9)
N1 0.028(6) 0.032(5) 0.056(5) 0.003(4) 0.020(5) 0.005(3)
N2 0.036(5) 0.036(5) 0.044(5) -0.003(4) 0.016(4) 0.000(4)
N3 0.035(5) 0.049(5) 0.064(6) 0.008(4) 0.025(5) 0.001(4)
N4 0.055(6) 0.054(5) 0.050(5) -0.003(4) 0.032(5) 0.003(4)
N5 0.040(6) 0.054(5) 0.069(6) -0.010(5) 0.025(5) 0.003(4)
N6 0.051(6) 0.042(5) 0.059(6) -0.013(4) 0.031(5) -0.011(4)
P1 0.0444(15) 0.0391(14) 0.0417(15) -0.0001(12) 0.0228(13) -0.0040(12)
P2 0.0477(16) 0.0397(14) 0.0406(15) 0.0042(12) 0.0226(14) 0.0052(12)
Cl1 0.0497(15) 0.0480(14) 0.0515(16) -0.0059(12) 0.0175(13) 0.0062(12)
Cu1 0.0513(8) 0.0468(7) 0.0489(7) 0.0032(6) 0.0249(6) 0.0016(6)
Cu2 0.0470(7) 0.0582(7) 0.0399(6) 0.0010(6) 0.0200(6) 0.0017(7)

loop_
_atom_type_symbol
_atom_type_description
_atom_type_scat_dispersion_real
_atom_type_scat_dispersion_imag
_atom_type_scat_source
C C 0.0033 0.0016 'International Tables Vol C Tables 4.2.6.8 and 6.1.1.4'
H H 0.0000 0.0000 'International Tables Vol C Tables 4.2.6.8 and 6.1.1.4'
N N 0.0061 0.0033 'International Tables Vol C Tables 4.2.6.8 and 6.1.1.4'
F F 0.0171 0.0103 'International Tables Vol C Tables 4.2.6.8 and 6.1.1.4'
P P 0.1023 0.0942 'International Tables Vol C Tables 4.2.6.8 and 6.1.1.4'
Cl Cl 0.1484 0.1585 'International Tables Vol C Tables 4.2.6.8 and 6.1.1.4'
Cu Cu 0.3201 1.2651 'International Tables Vol C Tables 4.2.6.8 and 6.1.1.4'
B B 0.0013 0.0007 'International Tables Vol C Tables 4.2.6.8 and 6.1.1.4'

loop_
_geom_angle_atom_site_label_1
_geom_angle_atom_site_label_2
_geom_angle_atom_site_label_3
_geom_angle
F4 B1 F3 105.4(10)
F4 B1 F1 108.7(11)
F3 B1 F1 114.2(11)
F4 B1 F2 105.1(11)
F3 B1 F2 118.0(14)
F1 B1 F2 104.9(11)
F4A B1A F3 103.4(16)
F4A B1A F2A 105.3(16)
F3 B1A F2A 102(3)
F4A B1A F1 104.7(16)
F3 B1A F1 114.1(14)
F2A B1A F1 125(4)
B1A F1 B1 28.1(13)
B1 F3 B1A 28.4(13)
C2 C1 C6 119.1(8)
C2 C1 P1 116.4(7)
C6 C1 P1 124.4(7)
C1 C2 C3 118.8(9)
C1 C2 H2 120.6
C3 C2 H2 120.6
C4 C3 C2 120.4(9)
C4 C3 H3 119.8
C2 C3 H3 119.8
C5 C4 C3 119.6(9)
C5 C4 H4 120.2
C3 C4 H4 120.2
C4 C5 C6 120.8(9)
C4 C5 H5 119.6
C6 C5 H5 119.6
C5 C6 C1 121.3(9)
C5 C6 H6 119.4
C1 C6 H6 119.4
C8 C7 C12 117.3(8)
C8 C7 P1 124.2(7)
C12 C7 P1 118.5(7)
C7 C8 C9 121.8(9)
C7 C8 H8 119.1
C9 C8 H8 119.1
C8 C9 C10 118.2(10)
C8 C9 H9 120.9
C10 C9 H9 120.9
C11 C10 C9 121.2(10)
C11 C10 H10 119.4
C9 C10 H10 119.4
C10 C11 C12 118.8(11)
C10 C11 H11 120.6
C12 C11 H11 120.6
C11 C12 C7 122.7(10)
C11 C12 H12 118.7
C7 C12 H12 118.7
C14 C13 P1 118.7(5)
C14 C13 H13A 107.6
P1 C13 H13A 107.6
C14 C13 H13B 107.6
P1 C13 H13B 107.6
H13A C13 H13B 107.1
C15 C14 N1 105.6(8)
C15 C14 C13 130.3(8)
N1 C14 C13 124.0(8)
C14 C15 C16 108.9(8)
C14 C15 H15 125.5
C16 C15 H15 125.5
C17 C16 C15 107.8(7)
C17 C16 H16 126.1
C15 C16 H16 126.1
N1 C17 C16 106.8(7)
N1 C17 C18 122.9(7)
C16 C17 C18 130.3(8)
C19 C18 C17 109.5(7)
C19 C18 C25 109.3(7)
C17 C18 C25 109.8(7)
C19 C18 C31 106.7(7)
C17 C18 C31 110.0(6)
C25 C18 C31 111.5(6)
C24 C19 C20 116.0(9)
C24 C19 C18 122.6(8)
C20 C19 C18 121.2(8)
C21 C20 C19 122.3(9)
C21 C20 H20 118.8
C19 C20 H20 118.8
C20 C21 C22 120.1(10)
C20 C21 H21 119.9
C22 C21 H21 119.9
C23 C22 C21 118.8(10)
C23 C22 H22 120.6
C21 C22 H22 120.6
C22 C23 C24 119.5(10)
C22 C23 H23 120.2
C24 C23 H23 120.2
C19 C24 C23 123.1(10)
C19 C24 H24 118.4
C23 C24 H24 118.4
C26 C25 C30 118.0(8)
C26 C25 C18 121.8(8)
C30 C25 C18 119.4(7)
C25 C26 C27 120.6(9)
C25 C26 H26 119.7
C27 C26 H26 119.7
C28 C27 C26 120.3(9)
C28 C27 H27 119.8
C26 C27 H27 119.8
C29 C28 C27 118.6(9)
C29 C28 H28 120.7
C27 C28 H28 120.7
C28 C29 C30 120.9(10)
C28 C29 H29 119.5
C30 C29 H29 119.5
C29 C30 C25 121.5(8)
C29 C30 H30 119.3
C25 C30 H30 119.3
N2 C31 C32 108.4(8)
N2 C31 C18 123.4(8)
C32 C31 C18 128.3(8)
C31 C32 C33 105.3(8)
C31 C32 H32 127.3
C33 C32 H32 127.3
C34 C33 C32 110.6(8)
C34 C33 H33 124.7
C32 C33 H33 124.7
C33 C34 N2 105.5(8)
C33 C34 C35 132.8(8)
N2 C34 C35 121.7(8)
C34 C35 P2 115.1(6)
C34 C35 H35A 108.5
P2 C35 H35A 108.5
C34 C35 H35B 108.5
P2 C35 H35B 108.5
H35A C35 H35B 107.5
C37 C36 C41 118.7(9)
C37 C36 P2 121.6(7)
C41 C36 P2 119.7(7)
C36 C37 C38 121.1(11)
C36 C37 H37 119.5
C38 C37 H37 119.5
C37 C38 C39 121.2(12)
C37 C38 H38 119.4
C39 C38 H38 119.4
C38 C39 C40 119.1(11)
C38 C39 H39 120.5
C40 C39 H39 120.5
C39 C40 C41 118.6(11)
C39 C40 H40 120.7
C41 C40 H40 120.7
C36 C41 C40 121.3(10)
C36 C41 H41 119.3
C40 C41 H41 119.3
C43 C42 C47 118.2(9)
C43 C42 P2 125.8(8)
C47 C42 P2 116.1(7)
C42 C43 C44 121.1(10)
C42 C43 H43 119.4
C44 C43 H43 119.4
C45 C44 C43 119.2(12)
C45 C44 H44 120.4
C43 C44 H44 120.4
C46 C45 C44 120.9(12)
C46 C45 H45 119.5
C44 C45 H45 119.5
C45 C46 C47 121.0(12)
C45 C46 H46 119.5
C47 C46 H46 119.5
C46 C47 C42 119.5(10)
C46 C47 H47 120.2
C42 C47 H47 120.2
N3 C48 C49 125.2(11)
N3 C48 H48 117.4
C49 C48 H48 117.4
C50 C49 C48 116.4(12)
C50 C49 H49 121.8
C48 C49 H49 121.8
C49 C50 C51 120.6(13)
C49 C50 H50 119.7
C51 C50 H50 119.7
C50 C51 C52 118.8(12)
C50 C51 C59 123.2(13)
C52 C51 C59 118.0(12)
N3 C52 C51 121.4(10)
N3 C52 C53 118.4(8)
C51 C52 C53 120.2(10)
N4 C53 C57 124.3(10)
N4 C53 C52 116.3(8)
C57 C53 C52 119.3(10)
N4 C54 C55 124.8(10)
N4 C54 H54 117.6
C55 C54 H54 117.6
C56 C55 C54 117.7(11)
C56 C55 H55 121.1
C54 C55 H55 121.1
C55 C56 C57 121.3(11)
C55 C56 H56 119.3
C57 C56 H56 119.3
C56 C57 C53 115.2(12)
C56 C57 C58 125.0(12)
C53 C57 C58 119.7(12)
C59 C58 C57 118.9(13)
C59 C58 H58 120.6
C57 C58 H58 120.6
C58 C59 C51 123.8(13)
C58 C59 H59 118.1
C51 C59 H59 118.1
N5 C60 C61 122.8(11)
N5 C60 H60 118.6
C61 C60 H60 118.6
C62 C61 C60 117.6(12)
C62 C61 H61 121.2
C60 C61 H61 121.2
C61 C62 C63 122.7(14)
C61 C62 H62 118.6
C63 C62 H62 118.6
C62 C63 C71 124.1(14)
C62 C63 C64 114.6(12)
C71 C63 C64 120.8(13)
N5 C64 C65 118.7(10)
N5 C64 C63 124.4(11)
C65 C64 C63 117.0(11)
N6 C65 C69 121.3(10)
N6 C65 C64 116.4(9)
C69 C65 C64 122.2(11)
N6 C66 C67 124.4(11)
N6 C66 H66 117.8
C67 C66 H66 117.8
C68 C67 C66 118.2(11)
C68 C67 H67 120.9
C66 C67 H67 120.9
C67 C68 C69 119.2(12)
C67 C68 H68 120.4
C69 C68 H68 120.4
C68 C69 C65 119.7(11)
C68 C69 C70 123.7(13)
C65 C69 C70 116.5(12)
C71 C70 C69 122.2(13)
C71 C70 H70 118.9
C69 C70 H70 118.9
C70 C71 C63 120.7(14)
C70 C71 H71 119.7
C63 C71 H71 119.7
C17 N1 C14 110.9(7)
C17 N1 H1N1 117(7)
C14 N1 H1N1 130(7)
C31 N2 C34 110.2(7)
C31 N2 H2N2 124(5)
C34 N2 H2N2 125(5)
C48 N3 C52 117.4(9)
C48 N3 Cu2 131.2(8)
C52 N3 Cu2 111.4(6)
C54 N4 C53 116.4(8)
C54 N4 Cu2 131.2(7)
C53 N4 Cu2 112.3(6)
C60 N5 C64 117.8(9)
C60 N5 Cu1 131.6(8)
C64 N5 Cu1 110.3(7)
C66 N6 C65 117.1(9)
C66 N6 Cu1 128.3(7)
C65 N6 Cu1 114.5(6)
C7 P1 C1 103.4(4)
C7 P1 C13 103.4(4)
C1 P1 C13 99.4(4)
C7 P1 Cu1 116.7(3)
C1 P1 Cu1 116.1(3)
C13 P1 Cu1 115.5(3)
C35 P2 C36 102.8(4)
C35 P2 C42 103.6(4)
C36 P2 C42 101.4(4)
C35 P2 Cu2 116.6(3)
C36 P2 Cu2 119.5(3)
C42 P2 Cu2 110.8(3)
Cu1 Cl1 Cu2 128.64(10)
N6 Cu1 N5 79.3(3)
N6 Cu1 P1 131.1(2)
N5 Cu1 P1 126.3(2)
N6 Cu1 Cl1 95.6(2)
N5 Cu1 Cl1 108.0(2)
P1 Cu1 Cl1 110.37(9)
N3 Cu2 N4 81.4(3)
N3 Cu2 P2 119.9(2)
N4 Cu2 P2 128.4(2)
N3 Cu2 Cl1 97.5(2)
N4 Cu2 Cl1 111.9(2)
P2 Cu2 Cl1 110.75(9)

loop_
_geom_bond_atom_site_label_1
_geom_bond_atom_site_label_2
_geom_bond_distance
B1 F4 1.332(12)
B1 F3 1.333(11)
B1 F1 1.349(11)
B1 F2 1.349(12)
B1A F4A 1.333(15)
B1A F3 1.337(15)
B1A F2A 1.344(15)
B1A F1 1.347(14)
C1 C2 1.379(11)
C1 C6 1.385(10)
C1 P1 1.843(8)
C2 C3 1.412(11)
C2 H2 0.9300
C3 C4 1.377(12)
C3 H3 0.9300
C4 C5 1.357(11)
C4 H4 0.9300
C5 C6 1.357(11)
C5 H5 0.9300
C6 H6 0.9300
C7 C8 1.375(11)
C7 C12 1.389(10)
C7 P1 1.825(8)
C8 C9 1.383(11)
C8 H8 0.9300
C9 C10 1.397(13)
C9 H9 0.9300
C10 C11 1.359(14)
C10 H10 0.9300
C11 C12 1.365(13)
C11 H11 0.9300
C12 H12 0.9300
C13 C14 1.489(10)
C13 P1 1.851(8)
C13 H13A 0.9700
C13 H13B 0.9700
C14 C15 1.346(11)
C14 N1 1.400(10)
C15 C16 1.421(11)
C15 H15 0.9300
C16 C17 1.360(10)
C16 H16 0.9300
C17 N1 1.361(10)
C17 C18 1.528(11)
C18 C19 1.520(11)
C18 C25 1.542(10)
C18 C31 1.561(10)
C19 C24 1.365(11)
C19 C20 1.379(11)
C20 C21 1.377(11)
C20 H20 0.9300
C21 C22 1.383(12)
C21 H21 0.9300
C22 C23 1.366(13)
C22 H22 0.9300
C23 C24 1.389(13)
C23 H23 0.9300
C24 H24 0.9300
C25 C26 1.376(10)
C25 C30 1.386(10)
C26 C27 1.397(11)
C26 H26 0.9300
C27 C28 1.388(12)
C27 H27 0.9300
C28 C29 1.368(12)
C28 H28 0.9300
C29 C30 1.373(10)
C29 H29 0.9300
C30 H30 0.9300
C31 N2 1.368(9)
C31 C32 1.373(11)
C32 C33 1.413(11)
C32 H32 0.9300
C33 C34 1.356(11)
C33 H33 0.9300
C34 N2 1.381(9)
C34 C35 1.473(11)
C35 P2 1.822(8)
C35 H35A 0.9700
C35 H35B 0.9700
C36 C37 1.349(11)
C36 C41 1.367(11)
C36 P2 1.828(8)
C37 C38 1.351(13)
C37 H37 0.9300
C38 C39 1.363(15)
C38 H38 0.9300
C39 C40 1.381(14)
C39 H39 0.9300
C40 C41 1.381(12)
C40 H40 0.9300
C41 H41 0.9300
C42 C43 1.365(11)
C42 C47 1.395(12)
C42 P2 1.831(9)
C43 C44 1.387(12)
C43 H43 0.9300
C44 C45 1.351(15)
C44 H44 0.9300
C45 C46 1.340(14)
C45 H45 0.9300
C46 C47 1.372(13)
C46 H46 0.9300
C47 H47 0.9300
C48 N3 1.303(10)
C48 C49 1.399(14)
C48 H48 0.9300
C49 C50 1.357(15)
C49 H49 0.9300
C50 C51 1.372(15)
C50 H50 0.9300
C51 C52 1.392(13)
C51 C59 1.414(15)
C52 N3 1.354(10)
C52 C53 1.441(12)
C53 N4 1.358(10)
C53 C57 1.409(12)
C54 N4 1.319(10)
C54 C55 1.374(12)
C54 H54 0.9300
C55 C56 1.373(14)
C55 H55 0.9300
C56 C57 1.393(13)
C56 H56 0.9300
C57 C58 1.428(15)
C58 C59 1.356(15)
C58 H58 0.9300
C59 H59 0.9300
C60 N5 1.310(11)
C60 C61 1.420(13)
C60 H60 0.9300
C61 C62 1.363(15)
C61 H61 0.9300
C62 C63 1.383(15)
C62 H62 0.9300
C63 C71 1.397(15)
C63 C64 1.418(13)
C64 N5 1.356(11)
C64 C65 1.411(12)
C65 N6 1.368(10)
C65 C69 1.405(12)
C66 N6 1.330(10)
C66 C67 1.414(13)
C66 H66 0.9300
C67 C68 1.353(14)
C67 H67 0.9300
C68 C69 1.397(14)
C68 H68 0.9300
C69 C70 1.439(14)
C70 C71 1.330(15)
C70 H70 0.9300
C71 H71 0.9300
N1 H1N1 0.72(7)
N2 H2N2 0.94(7)
N3 Cu2 2.060(7)
N4 Cu2 2.062(7)
N5 Cu1 2.143(8)
N6 Cu1 2.043(7)
P1 Cu1 2.198(2)
P2 Cu2 2.177(2)
Cl1 Cu1 2.403(2)
Cl1 Cu2 2.404(3)

loop_
_geom_hbond_atom_site_label_D
_geom_hbond_atom_site_label_H
_geom_hbond_atom_site_label_A
_geom_hbond_distance_DH
_geom_hbond_distance_HA
_geom_hbond_distance_DA
_geom_hbond_angle_DHA
N1 H1N1 Cl1 0.72(7) 2.56(8) 3.228(7) 155(9)
N2 H2N2 Cl1 0.94(7) 2.34(7) 3.259(7) 164(6)

loop_
_geom_torsion_atom_site_label_1
_geom_torsion_atom_site_label_2
_geom_torsion_atom_site_label_3
_geom_torsion_atom_site_label_4
_geom_torsion
F4A B1A F1 B1 -179(3)
F3 B1A F1 B1 -66.9(18)
F2A B1A F1 B1 60(4)
F4 B1 F1 B1A -175(3)
F3 B1 F1 B1A 67(2)
F2 B1 F1 B1A -63(3)
F4 B1 F3 B1A 174(3)
F1 B1 F3 B1A -67(2)
F2 B1 F3 B1A 57(3)
F4A B1A F3 B1 -180(3)
F2A B1A F3 B1 -70(4)
F1 B1A F3 B1 67.3(18)
C6 C1 C2 C3 0.1(12)
P1 C1 C2 C3 -177.9(6)
C1 C2 C3 C4 -0.3(13)
C2 C3 C4 C5 0.2(14)
C3 C4 C5 C6 0.2(14)
C4 C5 C6 C1 -0.4(14)
C2 C1 C6 C5 0.2(12)
P1 C1 C6 C5 178.0(7)
C12 C7 C8 C9 1.2(14)
P1 C7 C8 C9 178.4(7)
C7 C8 C9 C10 1.1(15)
C8 C9 C10 C11 -3.3(16)
C9 C10 C11 C12 3.0(17)
C10 C11 C12 C7 -0.6(16)
C8 C7 C12 C11 -1.5(14)
P1 C7 C12 C11 -178.8(8)
P1 C13 C14 C15 -117.8(9)
P1 C13 C14 N1 64.4(10)
N1 C14 C15 C16 0.7(10)
C13 C14 C15 C16 -177.4(8)
C14 C15 C16 C17 0.1(11)
C15 C16 C17 N1 -0.9(10)
C15 C16 C17 C18 -178.9(8)
N1 C17 C18 C19 177.3(7)
C16 C17 C18 C19 -5.0(12)
N1 C17 C18 C25 -62.8(10)
C16 C17 C18 C25 115.0(10)
N1 C17 C18 C31 60.3(10)
C16 C17 C18 C31 -122.0(9)
C17 C18 C19 C24 123.6(9)
C25 C18 C19 C24 3.3(11)
C31 C18 C19 C24 -117.4(9)
C17 C18 C19 C20 -61.4(10)
C25 C18 C19 C20 178.3(8)
C31 C18 C19 C20 57.6(10)
C24 C19 C20 C21 -1.7(14)
C18 C19 C20 C21 -177.0(8)
C19 C20 C21 C22 0.5(16)
C20 C21 C22 C23 -0.7(17)
C21 C22 C23 C24 2.2(18)
C20 C19 C24 C23 3.2(15)
C18 C19 C24 C23 178.4(9)
C22 C23 C24 C19 -3.6(19)
C19 C18 C25 C26 -88.6(9)
C17 C18 C25 C26 151.3(8)
C31 C18 C25 C26 29.1(10)
C19 C18 C25 C30 81.1(9)
C17 C18 C25 C30 -38.9(10)
C31 C18 C25 C30 -161.1(7)
C30 C25 C26 C27 -1.2(13)
C18 C25 C26 C27 168.7(8)
C25 C26 C27 C28 -0.2(14)
C26 C27 C28 C29 2.1(15)
C27 C28 C29 C30 -2.5(14)
C28 C29 C30 C25 1.1(13)
C26 C25 C30 C29 0.8(12)
C18 C25 C30 C29 -169.4(7)
C19 C18 C31 N2 -167.5(7)
C17 C18 C31 N2 -48.9(10)
C25 C18 C31 N2 73.2(9)
C19 C18 C31 C32 13.3(11)
C17 C18 C31 C32 131.9(9)
C25 C18 C31 C32 -106.0(10)
N2 C31 C32 C33 1.4(10)
C18 C31 C32 C33 -179.3(8)
C31 C32 C33 C34 -1.1(11)
C32 C33 C34 N2 0.3(10)
C32 C33 C34 C35 178.8(9)
C33 C34 C35 P2 106.2(10)
N2 C34 C35 P2 -75.4(9)
C41 C36 C37 C38 1.1(14)
P2 C36 C37 C38 -179.1(7)
C36 C37 C38 C39 0.4(16)
C37 C38 C39 C40 -1.4(17)
C38 C39 C40 C41 0.9(16)
C37 C36 C41 C40 -1.4(13)
P2 C36 C41 C40 178.7(7)
C39 C40 C41 C36 0.4(14)
C47 C42 C43 C44 -0.4(15)
P2 C42 C43 C44 -179.9(8)
C42 C43 C44 C45 -0.4(18)
C43 C44 C45 C46 0(2)
C44 C45 C46 C47 2(2)
C45 C46 C47 C42 -3.1(19)
C43 C42 C47 C46 2.1(15)
P2 C42 C47 C46 -178.4(9)
N3 C48 C49 C50 -5.2(18)
C48 C49 C50 C51 3.0(19)
C49 C50 C51 C52 0.7(17)
C49 C50 C51 C59 179.7(12)
C50 C51 C52 N3 -2.7(14)
C59 C51 C52 N3 178.2(9)
C50 C51 C52 C53 177.2(9)
C59 C51 C52 C53 -1.8(13)
N3 C52 C53 N4 1.9(11)
C51 C52 C53 N4 -178.1(8)
N3 C52 C53 C57 -176.8(8)
C51 C52 C53 C57 3.2(12)
N4 C54 C55 C56 -6.0(16)
C54 C55 C56 C57 5.0(16)
C55 C56 C57 C53 -2.9(14)
C55 C56 C57 C58 179.4(10)
N4 C53 C57 C56 1.5(13)
C52 C53 C57 C56 -179.9(8)
N4 C53 C57 C58 179.4(9)
C52 C53 C57 C58 -2.0(13)
C56 C57 C58 C59 177.1(11)
C53 C57 C58 C59 -0.6(17)
C57 C58 C59 C51 2(2)
C50 C51 C59 C58 -179.9(12)
C52 C51 C59 C58 -0.9(18)
N5 C60 C61 C62 -2.3(16)
C60 C61 C62 C63 -0.6(17)
C61 C62 C63 C71 -171.1(11)
C61 C62 C63 C64 0.8(16)
C62 C63 C64 N5 1.9(14)
C71 C63 C64 N5 174.1(9)
C62 C63 C64 C65 -179.6(9)
C71 C63 C64 C65 -7.4(13)
N5 C64 C65 N6 2.9(12)
C63 C64 C65 N6 -175.7(8)
N5 C64 C65 C69 -172.9(8)
C63 C64 C65 C69 8.5(13)
N6 C66 C67 C68 -0.2(15)
C66 C67 C68 C69 0.9(17)
C67 C68 C69 C65 -0.4(16)
C67 C68 C69 C70 -179.1(10)
N6 C65 C69 C68 -0.9(13)
C64 C65 C69 C68 174.7(9)
N6 C65 C69 C70 178.0(8)
C64 C65 C69 C70 -6.4(13)
C68 C69 C70 C71 -178.0(12)
C65 C69 C70 C71 3.2(16)
C69 C70 C71 C63 -2.4(19)
C62 C63 C71 C70 176.0(12)
C64 C63 C71 C70 4.6(17)
C16 C17 N1 C14 1.4(9)
C18 C17 N1 C14 179.5(7)
C15 C14 N1 C17 -1.3(9)
C13 C14 N1 C17 177.0(7)
C32 C31 N2 C34 -1.3(9)
C18 C31 N2 C34 179.3(7)
C33 C34 N2 C31 0.6(9)
C35 C34 N2 C31 -178.1(7)
C49 C48 N3 C52 3.3(14)
C49 C48 N3 Cu2 -177.2(8)
C51 C52 N3 C48 0.8(12)
C53 C52 N3 C48 -179.1(8)
C51 C52 N3 Cu2 -178.8(6)
C53 C52 N3 Cu2 1.2(9)
C55 C54 N4 C53 4.6(14)
C55 C54 N4 Cu2 -171.6(7)
C57 C53 N4 C54 -2.3(13)
C52 C53 N4 C54 179.1(8)
C57 C53 N4 Cu2 174.6(7)
C52 C53 N4 Cu2 -4.0(9)
C61 C60 N5 C64 4.7(14)
C61 C60 N5 Cu1 -168.6(7)
C65 C64 N5 C60 176.9(8)
C63 C64 N5 C60 -4.6(13)
C65 C64 N5 Cu1 -8.5(10)
C63 C64 N5 Cu1 170.0(7)
C67 C66 N6 C65 -1.1(13)
C67 C66 N6 Cu1 -179.9(7)
C69 C65 N6 C66 1.6(12)
C64 C65 N6 C66 -174.3(8)
C69 C65 N6 Cu1 -179.4(6)
C64 C65 N6 Cu1 4.7(9)
C8 C7 P1 C1 12.6(9)
C12 C7 P1 C1 -170.2(7)
C8 C7 P1 C13 115.9(8)
C12 C7 P1 C13 -66.9(7)
C8 C7 P1 Cu1 -116.1(7)
C12 C7 P1 Cu1 61.1(7)
C2 C1 P1 C7 -119.6(6)
C6 C1 P1 C7 62.5(7)
C2 C1 P1 C13 134.0(7)
C6 C1 P1 C13 -43.9(7)
C2 C1 P1 Cu1 9.5(7)
C6 C1 P1 Cu1 -168.4(6)
C14 C13 P1 C7 56.8(7)
C14 C13 P1 C1 163.0(7)
C14 C13 P1 Cu1 -72.0(7)
C34 C35 P2 C36 -67.8(7)
C34 C35 P2 C42 -173.0(6)
C34 C35 P2 Cu2 65.0(7)
C37 C36 P2 C35 -65.5(8)
C41 C36 P2 C35 114.3(7)
C37 C36 P2 C42 41.4(8)
C41 C36 P2 C42 -138.8(7)
C37 C36 P2 Cu2 163.4(6)
C41 C36 P2 Cu2 -16.7(8)
C43 C42 P2 C35 -1.8(9)
C47 C42 P2 C35 178.8(7)
C43 C42 P2 C36 -108.1(9)
C47 C42 P2 C36 72.4(8)
C43 C42 P2 Cu2 124.0(8)
C47 C42 P2 Cu2 -55.5(8)
C66 N6 Cu1 N5 171.9(7)
C65 N6 Cu1 N5 -7.0(5)
C66 N6 Cu1 P1 -58.7(8)
C65 N6 Cu1 P1 122.4(5)
C66 N6 Cu1 Cl1 64.6(7)
C65 N6 Cu1 Cl1 -114.3(5)
C60 N5 Cu1 N6 -178.1(9)
C64 N5 Cu1 N6 8.2(6)
C60 N5 Cu1 P1 48.1(9)
C64 N5 Cu1 P1 -125.5(5)
C60 N5 Cu1 Cl1 -85.7(8)
C64 N5 Cu1 Cl1 100.6(6)
C7 P1 Cu1 N6 -3.9(5)
C1 P1 Cu1 N6 -126.2(4)
C13 P1 Cu1 N6 117.9(4)
C7 P1 Cu1 N5 105.6(4)
C1 P1 Cu1 N5 -16.7(4)
C13 P1 Cu1 N5 -132.5(4)
C7 P1 Cu1 Cl1 -121.4(3)
C1 P1 Cu1 Cl1 116.3(3)
C13 P1 Cu1 Cl1 0.5(3)
Cu2 Cl1 Cu1 N6 41.7(3)
Cu2 Cl1 Cu1 N5 -38.8(3)
Cu2 Cl1 Cu1 P1 179.48(12)
C48 N3 Cu2 N4 177.9(8)
C52 N3 Cu2 N4 -2.6(6)
C48 N3 Cu2 P2 -52.5(9)
C52 N3 Cu2 P2 127.1(5)
C48 N3 Cu2 Cl1 66.7(8)
C52 N3 Cu2 Cl1 -113.7(5)
C54 N4 Cu2 N3 179.9(8)
C53 N4 Cu2 N3 3.6(6)
C54 N4 Cu2 P2 58.3(9)
C53 N4 Cu2 P2 -118.0(5)
C54 N4 Cu2 Cl1 -85.4(8)
C53 N4 Cu2 Cl1 98.2(5)
C35 P2 Cu2 N3 126.3(4)
C36 P2 Cu2 N3 -109.1(4)
C42 P2 Cu2 N3 8.2(4)
C35 P2 Cu2 N4 -130.0(4)
C36 P2 Cu2 N4 -5.4(4)
C42 P2 Cu2 N4 111.9(4)
C35 P2 Cu2 Cl1 14.0(3)
C36 P2 Cu2 Cl1 138.7(3)
C42 P2 Cu2 Cl1 -104.1(3)
Cu1 Cl1 Cu2 N3 41.5(3)
Cu1 Cl1 Cu2 N4 -42.2(3)
Cu1 Cl1 Cu2 P2 167.50(11)
